data_7052719
loop_
_publ_author_name
'Duan, Gongping'
'Wong, Wing-Tak'
'Yam, Vivian Wing-Wah'

_publ_section_title
;
 Synthesis and photochromic studies of \h6-mesitylene ruthenium(ii)
 complexes bearing N-heterocyclic carbene ligands with the
 dithienylethene moiety
;
_journal_issue 10
_journal_name_full 'New Journal of Chemistry'
_journal_page_first 2267
_journal_paper_doi 10.1039/c1nj20161a
_journal_volume 35
_journal_year 2011
_chemical_formula_moiety 'C31 H37 Cl N3 O Ru S2, P F6, 0.5(H2 O)'
_chemical_formula_sum 'C31 H38 Cl F6 N3 O1.5 P Ru S2'
_chemical_formula_weight 822.25
_space_group_IT_number 15
_symmetry_cell_setting monoclinic
_symmetry_Int_Tables_number 15
_symmetry_space_group_name_Hall '-C 2yc'
_symmetry_space_group_name_H-M 'C 1 2/c 1'
_atom_sites_solution_hydrogens geom
_atom_sites_solution_primary direct
_atom_sites_solution_secondary difmap
_audit_creation_method SHELXL-97
_cell_angle_alpha 90.00
_cell_angle_beta 102.867(5)
_cell_angle_gamma 90.00
_cell_formula_units_Z 8
_cell_length_a 18.598(7)
_cell_length_b 17.640(7)
_cell_length_c 22.631(8)
_cell_measurement_reflns_used 24147
_cell_measurement_temperature 305(2)
_cell_measurement_theta_max 28.27
_cell_measurement_theta_min 1.73
_cell_volume 7238(5)
_computing_cell_refinement 'SAINT v7.34A (Bruker AXS Inc, 2006)'
_computing_data_collection 'SMART (Bruker AXS Inc, 1998)'
_computing_data_reduction 'CrystalStructure (Rigaku/MSC and Rigaku Corporation, 2006)'
_computing_molecular_graphics 'MERCURY (Macrae et al., 2008)'
_computing_publication_material 'SHELXL97 (Sheldrick, 2008)'
_computing_structure_refinement 'SHELXL97 (Sheldrick, 2008)'
_computing_structure_solution 'SHELXS97 (Sheldrick, 2008)'
_diffrn_ambient_temperature 305(2)
_diffrn_measured_fraction_theta_full 0.996
_diffrn_measured_fraction_theta_max 0.996
_diffrn_measurement_device_type 'Bruker SMART 1000 CCD'
_diffrn_measurement_method \w
_diffrn_radiation_monochromator graphite
_diffrn_radiation_source 'fine-focus sealed tube'
_diffrn_radiation_type MoK\a
_diffrn_radiation_wavelength 0.71073
_diffrn_reflns_av_R_equivalents 0.0190
_diffrn_reflns_av_sigmaI/netI 0.0205
_diffrn_reflns_limit_h_max 20
_diffrn_reflns_limit_h_min -22
_diffrn_reflns_limit_k_max 21
_diffrn_reflns_limit_k_min -21
_diffrn_reflns_limit_l_max 27
_diffrn_reflns_limit_l_min -23
_diffrn_reflns_number 20165
_diffrn_reflns_theta_full 25.68
_diffrn_reflns_theta_max 25.68
_diffrn_reflns_theta_min 1.73
_diffrn_standards_number 0
_exptl_absorpt_coefficient_mu 0.728
_exptl_absorpt_correction_T_max 0.8680
_exptl_absorpt_correction_T_min 0.7643
_exptl_absorpt_correction_type multi-scan
_exptl_absorpt_process_details 'SADABS (Sheldrick, 1996)'
_exptl_crystal_colour orange
_exptl_crystal_density_diffrn 1.509
_exptl_crystal_density_method 'not measured'
_exptl_crystal_description block
_exptl_crystal_F_000 3352
_exptl_crystal_size_max 0.39
_exptl_crystal_size_mid 0.30
_exptl_crystal_size_min 0.20
_refine_diff_density_max 1.849
_refine_diff_density_min -1.158
_refine_diff_density_rms 0.107
_refine_ls_extinction_method none
_refine_ls_goodness_of_fit_ref 1.042
_refine_ls_hydrogen_treatment constr
_refine_ls_matrix_type full
_refine_ls_number_parameters 437
_refine_ls_number_reflns 6867
_refine_ls_number_restraints 30
_refine_ls_restrained_S_all 1.079
_refine_ls_R_factor_all 0.0607
_refine_ls_R_factor_gt 0.0546
_refine_ls_shift/su_max 0.001
_refine_ls_shift/su_mean 0.000
_refine_ls_structure_factor_coef Fsqd
_refine_ls_weighting_details 'calc w=1/[\s^2^(Fo^2^)+(0.1093P)^2^+25.3766P] where P=(Fo^2^+2Fc^2^)/3'
_refine_ls_weighting_scheme calc
_refine_ls_wR_factor_gt 0.1661
_refine_ls_wR_factor_ref 0.1731
_reflns_number_gt 5982
_reflns_number_total 6867
_reflns_threshold_expression I>2\s(I)
_cod_data_source_file c1nj20161a.txt
_cod_data_source_block wt2106w-shelxl
_cod_original_sg_symbol_H-M 'C 2/c'
_cod_original_formula_sum 'C31 H38 Cl F6 N3 O1.50 P Ru S2'
_cod_database_code 7052719

loop_
_symmetry_equiv_pos_as_xyz
'x, y, z'
'-x, y, -z+1/2'
'x+1/2, y+1/2, z'
'-x+1/2, y+1/2, -z+1/2'
'-x, -y, -z'
'x, -y, z-1/2'
'-x+1/2, -y+1/2, -z'
'x+1/2, -y+1/2, z-1/2'

loop_
_atom_site_label
_atom_site_type_symbol
_atom_site_fract_x
_atom_site_fract_y
_atom_site_fract_z
_atom_site_U_iso_or_equiv
_atom_site_adp_type
_atom_site_occupancy
_atom_site_symmetry_multiplicity
_atom_site_calc_flag
_atom_site_refinement_flags
Ru1 Ru 0.260005(17) 0.649425(19) 0.176379(15) 0.03847(15) Uani 1 1 d .
Cl1 Cl 0.16940(7) 0.70831(8) 0.09755(6) 0.0599(3) Uani 1 1 d .
S1 S 0.12738(13) 0.27604(10) -0.00878(9) 0.0934(6) Uani 1 1 d .
S2 S 0.43316(7) 0.40281(8) -0.05134(6) 0.0545(3) Uani 1 1 d .
P1 P 0.5000 0.43304(11) 0.2500 0.0541(4) Uani 1 2 d S
P2 P 0.0000 0.46800(17) 0.2500 0.0885(8) Uani 1 2 d S
F1 F 0.5000 0.5239(5) 0.2500 0.135(3) Uani 1 2 d SU
F2 F 0.4626(3) 0.4367(4) 0.3050(3) 0.1297(17) Uani 1 1 d U
F3 F 0.5000 0.3472(5) 0.2500 0.153(3) Uani 1 2 d SU
F4 F 0.41996(18) 0.4351(2) 0.20608(16) 0.0792(10) Uani 1 1 d .
F5 F 0.0000 0.5570(5) 0.2500 0.197(5) Uani 1 2 d S
F6 F 0.0716(4) 0.4730(5) 0.3010(4) 0.203(4) Uani 1 1 d .
F7 F 0.0000 0.3786(8) 0.2500 0.199(5) Uani 1 2 d SU
F8 F 0.0450(5) 0.4742(5) 0.2013(4) 0.191(3) Uani 1 1 d U
O1 O 0.42898(18) 0.70647(18) 0.08851(15) 0.0489(7) Uani 1 1 d .
O2 O 0.2250(6) 0.8365(6) 0.0063(5) 0.095(3) Uani 0.50 1 d P
H2A H 0.2603 0.8231 -0.0132 0.114 Uiso 0.50 1 d P
H2B H 0.2169 0.7949 0.0327 0.114 Uiso 0.50 1 d P
N1 N 0.2056(2) 0.5191(2) 0.08463(17) 0.0424(8) Uani 1 1 d .
N2 N 0.32003(18) 0.54318(19) 0.09315(15) 0.0368(7) Uani 1 1 d .
N3 N 0.3373(2) 0.7017(2) 0.13438(17) 0.0417(8) Uani 1 1 d .
C1 C 0.1915(3) 0.6087(4) 0.2383(2) 0.0582(13) Uani 1 1 d .
H1 H 0.1448 0.5870 0.2281 0.070 Uiso 1 1 calc R
C2 C 0.1988(3) 0.6882(4) 0.2467(2) 0.0616(14) Uani 1 1 d .
C3 C 0.2694(3) 0.7203(3) 0.2605(2) 0.0602(13) Uani 1 1 d .
H3 H 0.2745 0.7724 0.2662 0.072 Uiso 1 1 calc R
C4 C 0.3331(3) 0.6745(3) 0.2660(2) 0.0568(12) Uani 1 1 d .
C5 C 0.3252(3) 0.5966(3) 0.2587(2) 0.0548(12) Uani 1 1 d .
H5 H 0.3670 0.5664 0.2628 0.066 Uiso 1 1 calc R
C6 C 0.2543(3) 0.5622(3) 0.2451(2) 0.0542(12) Uani 1 1 d .
C7 C 0.1313(4) 0.7379(5) 0.2380(3) 0.095(2) Uani 1 1 d .
H7A H 0.0902 0.7084 0.2441 0.114 Uiso 1 1 calc R
H7B H 0.1205 0.7583 0.1977 0.114 Uiso 1 1 calc R
H7C H 0.1404 0.7787 0.2668 0.114 Uiso 1 1 calc R
C8 C 0.4085(3) 0.7089(4) 0.2803(3) 0.0821(19) Uani 1 1 d .
H8A H 0.4443 0.6709 0.2772 0.099 Uiso 1 1 calc R
H8B H 0.4187 0.7289 0.3208 0.099 Uiso 1 1 calc R
H8C H 0.4107 0.7491 0.2521 0.099 Uiso 1 1 calc R
C9 C 0.2477(4) 0.4767(3) 0.2384(3) 0.0784(18) Uani 1 1 d .
H9A H 0.1995 0.4639 0.2151 0.094 Uiso 1 1 calc R
H9B H 0.2549 0.4538 0.2778 0.094 Uiso 1 1 calc R
H9C H 0.2843 0.4583 0.2181 0.094 Uiso 1 1 calc R
C10 C 0.2601(2) 0.5651(2) 0.11375(18) 0.0370(8) Uani 1 1 d .
C11 C 0.2309(2) 0.4676(2) 0.04692(19) 0.0417(9) Uani 1 1 d .
C12 C 0.3035(2) 0.4832(2) 0.05166(19) 0.0397(9) Uani 1 1 d .
C13 C 0.1286(3) 0.5201(3) 0.0908(3) 0.0574(12) Uani 1 1 d .
H13A H 0.1187 0.4749 0.1113 0.069 Uiso 1 1 calc R
H13B H 0.0963 0.5222 0.0513 0.069 Uiso 1 1 calc R
H13C H 0.1206 0.5638 0.1138 0.069 Uiso 1 1 calc R
C14 C 0.0376(5) 0.3305(5) -0.1153(4) 0.107(3) Uani 1 1 d .
H14A H -0.0039 0.3069 -0.1041 0.129 Uiso 1 1 calc R
H14B H 0.0570 0.2973 -0.1416 0.129 Uiso 1 1 calc R
H14C H 0.0223 0.3772 -0.1361 0.129 Uiso 1 1 calc R
C15 C 0.0960(4) 0.3464(4) -0.0597(3) 0.0711(17) Uani 1 1 d .
C16 C 0.1321(3) 0.4130(3) -0.0409(2) 0.0598(13) Uani 1 1 d .
H16 H 0.1231 0.4580 -0.0626 0.072 Uiso 1 1 calc R
C17 C 0.1850(3) 0.4061(3) 0.0155(2) 0.0479(10) Uani 1 1 d .
C18 C 0.1890(4) 0.3349(3) 0.0383(3) 0.0650(14) Uani 1 1 d .
C19 C 0.2378(6) 0.3059(5) 0.0952(4) 0.114(3) Uani 1 1 d .
H19A H 0.2271 0.2533 0.1003 0.137 Uiso 1 1 calc R
H19B H 0.2292 0.3343 0.1292 0.137 Uiso 1 1 calc R
H19C H 0.2884 0.3112 0.0929 0.137 Uiso 1 1 calc R
C20 C 0.2950(4) 0.4721(4) -0.0879(3) 0.0771(18) Uani 1 1 d .
H20A H 0.3167 0.4948 -0.1184 0.093 Uiso 1 1 calc R
H20B H 0.2654 0.5089 -0.0731 0.093 Uiso 1 1 calc R
H20C H 0.2646 0.4301 -0.1052 0.093 Uiso 1 1 calc R
C21 C 0.3545(3) 0.4447(3) -0.0369(2) 0.0470(10) Uani 1 1 d .
C22 C 0.3597(2) 0.4487(2) 0.0240(2) 0.0403(9) Uani 1 1 d .
C23 C 0.4266(3) 0.4181(2) 0.0583(2) 0.0440(10) Uani 1 1 d .
H23 H 0.4376 0.4160 0.1005 0.053 Uiso 1 1 calc R
C24 C 0.4730(3) 0.3923(2) 0.0246(2) 0.0455(10) Uani 1 1 d .
C25 C 0.5477(3) 0.3575(3) 0.0456(3) 0.0669(15) Uani 1 1 d .
H25A H 0.5590 0.3532 0.0889 0.080 Uiso 1 1 calc R
H25B H 0.5839 0.3890 0.0333 0.080 Uiso 1 1 calc R
H25C H 0.5481 0.3081 0.0279 0.080 Uiso 1 1 calc R
C26 C 0.3918(2) 0.5796(2) 0.1107(2) 0.0416(9) Uani 1 1 d .
H26A H 0.4216 0.5660 0.0822 0.050 Uiso 1 1 calc R
H26B H 0.4169 0.5618 0.1505 0.050 Uiso 1 1 calc R
C27 C 0.3838(2) 0.6634(2) 0.11193(19) 0.0405(9) Uani 1 1 d .
C28 C 0.3519(3) 0.7784(3) 0.1245(3) 0.0542(11) Uani 1 1 d .
C29 C 0.4078(3) 0.7809(3) 0.0963(3) 0.0571(12) Uani 1 1 d .
C30 C 0.4487(5) 0.8416(3) 0.0724(4) 0.087(2) Uani 1 1 d .
H30A H 0.4250 0.8895 0.0749 0.105 Uiso 1 1 calc R
H30B H 0.4491 0.8310 0.0309 0.105 Uiso 1 1 calc R
H30C H 0.4984 0.8436 0.0959 0.105 Uiso 1 1 calc R
C31 C 0.3099(4) 0.8425(3) 0.1440(4) 0.082(2) Uani 1 1 d .
H31A H 0.3337 0.8580 0.1843 0.099 Uiso 1 1 calc R
H31B H 0.2605 0.8263 0.1435 0.099 Uiso 1 1 calc R
H31C H 0.3085 0.8844 0.1167 0.099 Uiso 1 1 calc R

loop_
_atom_site_aniso_label
_atom_site_aniso_U_11
_atom_site_aniso_U_22
_atom_site_aniso_U_33
_atom_site_aniso_U_23
_atom_site_aniso_U_13
_atom_site_aniso_U_12
Ru1 0.0359(2) 0.0431(2) 0.0379(2) -0.00660(13) 0.01145(15) 0.00207(13)
Cl1 0.0515(7) 0.0626(7) 0.0619(8) 0.0029(6) 0.0050(5) 0.0157(5)
S1 0.1267(16) 0.0636(9) 0.0872(12) -0.0153(8) 0.0177(11) -0.0436(10)
S2 0.0621(7) 0.0610(7) 0.0446(6) -0.0015(5) 0.0207(5) 0.0141(6)
P1 0.0527(10) 0.0596(10) 0.0465(9) 0.000 0.0033(8) 0.000
P2 0.0751(16) 0.0834(17) 0.118(2) 0.000 0.0457(16) 0.000
F1 0.130(3) 0.126(3) 0.143(3) 0.000 0.018(2) 0.000
F2 0.121(2) 0.159(3) 0.113(2) 0.0037(18) 0.0342(18) 0.0081(18)
F3 0.148(4) 0.146(4) 0.162(4) 0.000 0.029(2) 0.000
F4 0.0558(18) 0.101(3) 0.073(2) -0.0065(19) -0.0036(16) -0.0091(17)
F5 0.256(13) 0.109(6) 0.189(10) 0.000 -0.029(9) 0.000
F6 0.140(6) 0.200(8) 0.227(9) 0.001(6) -0.045(6) 0.043(5)
F7 0.200(5) 0.194(5) 0.204(5) 0.000 0.044(2) 0.000
F8 0.191(4) 0.198(4) 0.191(4) 0.000(2) 0.056(2) -0.007(2)
O1 0.0523(18) 0.0438(16) 0.0566(19) -0.0043(14) 0.0248(15) -0.0050(14)
O2 0.109(8) 0.096(7) 0.080(6) 0.019(5) 0.020(6) 0.014(6)
N1 0.0389(18) 0.0456(19) 0.044(2) -0.0048(15) 0.0119(15) -0.0026(15)
N2 0.0373(17) 0.0352(16) 0.0390(18) -0.0051(14) 0.0110(14) 0.0009(13)
N3 0.0425(19) 0.0367(17) 0.048(2) -0.0055(15) 0.0145(16) 0.0010(14)
C1 0.047(3) 0.090(4) 0.043(3) -0.010(3) 0.022(2) -0.015(3)
C2 0.054(3) 0.091(4) 0.044(3) -0.019(3) 0.021(2) 0.008(3)
C3 0.071(3) 0.064(3) 0.047(3) -0.022(2) 0.017(2) -0.002(3)
C4 0.051(3) 0.082(4) 0.037(2) -0.008(2) 0.008(2) -0.004(3)
C5 0.054(3) 0.071(3) 0.039(2) 0.005(2) 0.009(2) 0.008(2)
C6 0.068(3) 0.065(3) 0.034(2) 0.003(2) 0.019(2) -0.008(2)
C7 0.072(4) 0.129(6) 0.088(5) -0.027(4) 0.029(4) 0.034(4)
C8 0.057(3) 0.111(5) 0.072(4) -0.003(4) 0.000(3) -0.022(3)
C9 0.109(5) 0.069(4) 0.062(4) 0.013(3) 0.028(3) -0.010(3)
C10 0.036(2) 0.040(2) 0.036(2) -0.0019(16) 0.0107(16) -0.0004(16)
C11 0.045(2) 0.042(2) 0.038(2) -0.0042(17) 0.0095(17) -0.0010(18)
C12 0.046(2) 0.036(2) 0.038(2) -0.0028(16) 0.0093(17) 0.0017(17)
C13 0.038(2) 0.071(3) 0.065(3) -0.014(3) 0.016(2) -0.008(2)
C14 0.087(5) 0.136(7) 0.091(5) -0.037(5) 0.003(4) -0.035(5)
C15 0.062(3) 0.085(4) 0.066(4) -0.020(3) 0.012(3) -0.023(3)
C16 0.056(3) 0.062(3) 0.056(3) -0.009(2) 0.002(2) -0.009(2)
C17 0.051(3) 0.049(2) 0.045(2) -0.009(2) 0.013(2) -0.006(2)
C18 0.088(4) 0.054(3) 0.052(3) -0.002(2) 0.013(3) -0.020(3)
C19 0.164(9) 0.082(5) 0.081(5) 0.022(4) -0.005(5) -0.015(5)
C20 0.079(4) 0.104(5) 0.047(3) 0.007(3) 0.010(3) 0.032(4)
C21 0.057(3) 0.048(2) 0.038(2) -0.0015(18) 0.0121(19) 0.010(2)
C22 0.047(2) 0.0323(19) 0.043(2) -0.0058(16) 0.0131(18) 0.0015(17)
C23 0.053(2) 0.041(2) 0.037(2) -0.0037(17) 0.0081(18) 0.0041(18)
C24 0.051(2) 0.039(2) 0.046(2) -0.0047(18) 0.0108(19) 0.0043(18)
C25 0.059(3) 0.074(4) 0.068(4) -0.004(3) 0.013(3) 0.020(3)
C26 0.036(2) 0.039(2) 0.050(2) -0.0057(18) 0.0114(18) 0.0018(16)
C27 0.041(2) 0.041(2) 0.040(2) -0.0036(17) 0.0099(17) -0.0029(17)
C28 0.058(3) 0.040(2) 0.067(3) -0.006(2) 0.018(2) 0.001(2)
C29 0.071(3) 0.040(2) 0.065(3) -0.002(2) 0.025(3) -0.007(2)
C30 0.114(6) 0.051(3) 0.110(6) -0.001(3) 0.054(5) -0.024(3)
C31 0.086(5) 0.040(3) 0.129(6) -0.009(3) 0.042(4) 0.006(3)

loop_
_atom_type_symbol
_atom_type_description
_atom_type_scat_dispersion_real
_atom_type_scat_dispersion_imag
_atom_type_scat_source
C C 0.0033 0.0016 'International Tables Vol C Tables 4.2.6.8 and 6.1.1.4'
H H 0.0000 0.0000 'International Tables Vol C Tables 4.2.6.8 and 6.1.1.4'
N N 0.0061 0.0033 'International Tables Vol C Tables 4.2.6.8 and 6.1.1.4'
O O 0.0106 0.0060 'International Tables Vol C Tables 4.2.6.8 and 6.1.1.4'
Ru Ru -1.2594 0.8363 'International Tables Vol C Tables 4.2.6.8 and 6.1.1.4'
P P 0.1023 0.0942 'International Tables Vol C Tables 4.2.6.8 and 6.1.1.4'
S S 0.1246 0.1234 'International Tables Vol C Tables 4.2.6.8 and 6.1.1.4'
Cl Cl 0.1484 0.1585 'International Tables Vol C Tables 4.2.6.8 and 6.1.1.4'
F F 0.0171 0.0103 'International Tables Vol C Tables 4.2.6.8 and 6.1.1.4'

loop_
_geom_angle_atom_site_label_1
_geom_angle_atom_site_label_2
_geom_angle_atom_site_label_3
_geom_angle
_geom_angle_site_symmetry_1
_geom_angle_site_symmetry_3
C10 Ru1 N3 84.27(15) . .
C10 Ru1 C5 101.15(18) . .
N3 Ru1 C5 105.42(17) . .
C10 Ru1 C6 89.32(19) . .
N3 Ru1 C6 140.20(18) . .
C5 Ru1 C6 37.7(2) . .
C10 Ru1 C1 106.85(19) . .
N3 Ru1 C1 167.36(17) . .
C5 Ru1 C1 67.1(2) . .
C6 Ru1 C1 37.1(2) . .
C10 Ru1 C4 132.84(19) . .
N3 Ru1 C4 89.09(18) . .
C5 Ru1 C4 36.7(2) . .
C6 Ru1 C4 67.1(2) . .
C1 Ru1 C4 78.96(19) . .
C10 Ru1 C3 166.73(19) . .
N3 Ru1 C3 101.92(18) . .
C5 Ru1 C3 66.0(2) . .
C6 Ru1 C3 78.4(2) . .
C1 Ru1 C3 66.0(2) . .
C4 Ru1 C3 36.9(2) . .
C10 Ru1 C2 141.50(19) . .
N3 Ru1 C2 133.47(19) . .
C5 Ru1 C2 78.4(2) . .
C6 Ru1 C2 66.7(2) . .
C1 Ru1 C2 37.0(2) . .
C4 Ru1 C2 66.3(2) . .
C3 Ru1 C2 36.2(2) . .
C10 Ru1 Cl1 84.78(12) . .
N3 Ru1 Cl1 84.96(11) . .
C5 Ru1 Cl1 168.41(14) . .
C6 Ru1 Cl1 133.58(15) . .
C1 Ru1 Cl1 101.73(15) . .
C4 Ru1 Cl1 141.11(16) . .
C3 Ru1 Cl1 107.29(16) . .
C2 Ru1 Cl1 90.69(15) . .
C15 S1 C18 93.4(3) . .
C24 S2 C21 92.9(2) . .
F3 P1 F2 92.4(2) . .
F3 P1 F2 92.4(2) . 2_655
F2 P1 F2 175.2(5) . 2_655
F3 P1 F4 91.29(16) . .
F2 P1 F4 88.7(3) . .
F2 P1 F4 91.2(3) 2_655 .
F3 P1 F4 91.29(16) . 2_655
F2 P1 F4 91.2(3) . 2_655
F2 P1 F4 88.7(3) 2_655 2_655
F4 P1 F4 177.4(3) . 2_655
F3 P1 F1 180.000(2) . .
F2 P1 F1 87.6(2) . .
F2 P1 F1 87.6(2) 2_655 .
F4 P1 F1 88.71(16) . .
F4 P1 F1 88.71(16) 2_655 .
F8 P2 F8 171.7(7) 2 .
F8 P2 F6 88.7(5) 2 .
F8 P2 F6 90.9(5) . .
F8 P2 F6 90.9(5) 2 2
F8 P2 F6 88.7(5) . 2
F6 P2 F6 173.5(7) . 2
F8 P2 F5 85.9(4) 2 .
F8 P2 F5 85.9(4) . .
F6 P2 F5 86.8(4) . .
F6 P2 F5 86.8(4) 2 .
F8 P2 F7 94.1(4) 2 .
F8 P2 F7 94.1(4) . .
F6 P2 F7 93.2(4) . .
F6 P2 F7 93.2(4) 2 .
F5 P2 F7 180.000(3) . .
C27 O1 C29 105.5(4) . .
H2A O2 H2B 109.2 . .
C10 N1 C11 111.8(3) . .
C10 N1 C13 126.0(4) . .
C11 N1 C13 122.2(4) . .
C10 N2 C12 111.7(3) . .
C10 N2 C26 123.7(3) . .
C12 N2 C26 124.5(3) . .
C27 N3 C28 105.8(4) . .
C27 N3 Ru1 122.3(3) . .
C28 N3 Ru1 131.9(3) . .
C6 C1 C2 120.6(5) . .
C6 C1 Ru1 71.2(3) . .
C2 C1 Ru1 73.3(3) . .
C6 C1 H1 119.7 . .
C2 C1 H1 119.7 . .
Ru1 C1 H1 128.0 . .
C3 C2 C1 119.2(5) . .
C3 C2 C7 120.3(6) . .
C1 C2 C7 120.4(6) . .
C3 C2 Ru1 71.7(3) . .
C1 C2 Ru1 69.8(3) . .
C7 C2 Ru1 128.3(4) . .
C2 C3 C4 120.8(5) . .
C2 C3 Ru1 72.2(3) . .
C4 C3 Ru1 70.3(3) . .
C2 C3 H3 119.6 . .
C4 C3 H3 119.6 . .
Ru1 C3 H3 130.7 . .
C5 C4 C3 119.3(5) . .
C5 C4 C8 119.8(5) . .
C3 C4 C8 120.9(6) . .
C5 C4 Ru1 70.6(3) . .
C3 C4 Ru1 72.8(3) . .
C8 C4 Ru1 129.3(4) . .
C4 C5 C6 121.2(5) . .
C4 C5 Ru1 72.8(3) . .
C6 C5 Ru1 71.7(3) . .
C4 C5 H5 119.4 . .
C6 C5 H5 119.4 . .
Ru1 C5 H5 128.4 . .
C1 C6 C5 118.8(5) . .
C1 C6 C9 121.4(5) . .
C5 C6 C9 119.8(5) . .
C1 C6 Ru1 71.7(3) . .
C5 C6 Ru1 70.6(3) . .
C9 C6 Ru1 129.7(4) . .
C2 C7 H7A 109.5 . .
C2 C7 H7B 109.5 . .
H7A C7 H7B 109.5 . .
C2 C7 H7C 109.5 . .
H7A C7 H7C 109.5 . .
H7B C7 H7C 109.5 . .
C4 C8 H8A 109.5 . .
C4 C8 H8B 109.5 . .
H8A C8 H8B 109.5 . .
C4 C8 H8C 109.5 . .
H8A C8 H8C 109.5 . .
H8B C8 H8C 109.5 . .
C6 C9 H9A 109.5 . .
C6 C9 H9B 109.5 . .
H9A C9 H9B 109.5 . .
C6 C9 H9C 109.5 . .
H9A C9 H9C 109.5 . .
H9B C9 H9C 109.5 . .
N1 C10 N2 104.3(3) . .
N1 C10 Ru1 131.0(3) . .
N2 C10 Ru1 124.7(3) . .
C12 C11 N1 106.4(4) . .
C12 C11 C17 130.6(4) . .
N1 C11 C17 122.7(4) . .
C11 C12 N2 105.7(4) . .
C11 C12 C22 132.3(4) . .
N2 C12 C22 121.9(4) . .
N1 C13 H13A 109.5 . .
N1 C13 H13B 109.5 . .
H13A C13 H13B 109.5 . .
N1 C13 H13C 109.5 . .
H13A C13 H13C 109.5 . .
H13B C13 H13C 109.5 . .
C15 C14 H14A 109.5 . .
C15 C14 H14B 109.5 . .
H14A C14 H14B 109.5 . .
C15 C14 H14C 109.5 . .
H14A C14 H14C 109.5 . .
H14B C14 H14C 109.5 . .
C16 C15 C14 129.4(7) . .
C16 C15 S1 110.0(5) . .
C14 C15 S1 120.6(5) . .
C15 C16 C17 113.3(5) . .
C15 C16 H16 123.4 . .
C17 C16 H16 123.4 . .
C18 C17 C16 112.8(4) . .
C18 C17 C11 121.7(5) . .
C16 C17 C11 125.5(4) . .
C17 C18 C19 128.3(6) . .
C17 C18 S1 110.5(4) . .
C19 C18 S1 121.2(5) . .
C18 C19 H19A 109.5 . .
C18 C19 H19B 109.5 . .
H19A C19 H19B 109.5 . .
C18 C19 H19C 109.5 . .
H19A C19 H19C 109.5 . .
H19B C19 H19C 109.5 . .
C21 C20 H20A 109.5 . .
C21 C20 H20B 109.5 . .
H20A C20 H20B 109.5 . .
C21 C20 H20C 109.5 . .
H20A C20 H20C 109.5 . .
H20B C20 H20C 109.5 . .
C22 C21 C20 129.7(4) . .
C22 C21 S2 110.0(3) . .
C20 C21 S2 120.3(4) . .
C21 C22 C23 112.9(4) . .
C21 C22 C12 123.9(4) . .
C23 C22 C12 123.2(4) . .
C24 C23 C22 114.3(4) . .
C24 C23 H23 122.9 . .
C22 C23 H23 122.9 . .
C23 C24 C25 128.5(5) . .
C23 C24 S2 109.9(3) . .
C25 C24 S2 121.5(4) . .
C24 C25 H25A 109.5 . .
C24 C25 H25B 109.5 . .
H25A C25 H25B 109.5 . .
C24 C25 H25C 109.5 . .
H25A C25 H25C 109.5 . .
H25B C25 H25C 109.5 . .
N2 C26 C27 110.8(3) . .
N2 C26 H26A 109.5 . .
C27 C26 H26A 109.5 . .
N2 C26 H26B 109.5 . .
C27 C26 H26B 109.5 . .
H26A C26 H26B 108.1 . .
N3 C27 O1 113.4(4) . .
N3 C27 C26 127.4(4) . .
O1 C27 C26 119.2(4) . .
C29 C28 N3 107.8(4) . .
C29 C28 C31 128.9(5) . .
N3 C28 C31 123.3(5) . .
C28 C29 O1 107.5(4) . .
C28 C29 C30 135.7(5) . .
O1 C29 C30 116.8(5) . .
C29 C30 H30A 109.5 . .
C29 C30 H30B 109.5 . .
H30A C30 H30B 109.5 . .
C29 C30 H30C 109.5 . .
H30A C30 H30C 109.5 . .
H30B C30 H30C 109.5 . .
C28 C31 H31A 109.5 . .
C28 C31 H31B 109.5 . .
H31A C31 H31B 109.5 . .
C28 C31 H31C 109.5 . .
H31A C31 H31C 109.5 . .
H31B C31 H31C 109.5 . .

loop_
_geom_bond_atom_site_label_1
_geom_bond_atom_site_label_2
_geom_bond_distance
_geom_bond_site_symmetry_2
Ru1 C10 2.055(4) .
Ru1 N3 2.105(4) .
Ru1 C5 2.191(5) .
Ru1 C6 2.207(5) .
Ru1 C1 2.212(5) .
Ru1 C4 2.220(5) .
Ru1 C3 2.252(5) .
Ru1 C2 2.258(5) .
Ru1 Cl1 2.4004(14) .
S1 C15 1.706(7) .
S1 C18 1.728(6) .
S2 C24 1.723(5) .
S2 C21 1.733(5) .
P1 F3 1.513(9) .
P1 F2 1.557(6) .
P1 F2 1.557(6) 2_655
P1 F4 1.596(3) .
P1 F4 1.596(3) 2_655
P1 F1 1.603(9) .
P2 F8 1.530(9) 2
P2 F8 1.530(9) .
P2 F6 1.558(7) .
P2 F6 1.558(7) 2
P2 F5 1.570(10) .
P2 F7 1.577(14) .
O1 C27 1.327(5) .
O1 C29 1.394(6) .
O2 H2A 0.9004 .
O2 H2B 0.9799 .
N1 C10 1.349(5) .
N1 C11 1.397(6) .
N1 C13 1.469(6) .
N2 C10 1.357(5) .
N2 C12 1.403(5) .
N2 C26 1.455(5) .
N3 C27 1.288(6) .
N3 C28 1.407(6) .
C1 C6 1.407(8) .
C1 C2 1.418(9) .
C1 H1 0.9300 .
C2 C3 1.400(8) .
C2 C7 1.508(8) .
C3 C4 1.417(8) .
C3 H3 0.9300 .
C4 C5 1.388(8) .
C4 C8 1.495(8) .
C5 C6 1.421(7) .
C5 H5 0.9300 .
C6 C9 1.518(8) .
C7 H7A 0.9600 .
C7 H7B 0.9600 .
C7 H7C 0.9600 .
C8 H8A 0.9600 .
C8 H8B 0.9600 .
C8 H8C 0.9600 .
C9 H9A 0.9600 .
C9 H9B 0.9600 .
C9 H9C 0.9600 .
C11 C12 1.359(6) .
C11 C17 1.463(6) .
C12 C22 1.464(6) .
C13 H13A 0.9600 .
C13 H13B 0.9600 .
C13 H13C 0.9600 .
C14 C15 1.493(9) .
C14 H14A 0.9600 .
C14 H14B 0.9600 .
C14 H14C 0.9600 .
C15 C16 1.374(7) .
C16 C17 1.433(7) .
C16 H16 0.9300 .
C17 C18 1.352(7) .
C18 C19 1.492(10) .
C19 H19A 0.9600 .
C19 H19B 0.9600 .
C19 H19C 0.9600 .
C20 C21 1.492(7) .
C20 H20A 0.9600 .
C20 H20B 0.9600 .
C20 H20C 0.9600 .
C21 C22 1.363(6) .
C22 C23 1.418(6) .
C23 C24 1.352(6) .
C23 H23 0.9300 .
C24 C25 1.496(7) .
C25 H25A 0.9600 .
C25 H25B 0.9600 .
C25 H25C 0.9600 .
C26 C27 1.486(6) .
C26 H26A 0.9700 .
C26 H26B 0.9700 .
C28 C29 1.336(8) .
C28 C31 1.496(7) .
C29 C30 1.484(7) .
C30 H30A 0.9600 .
C30 H30B 0.9600 .
C30 H30C 0.9600 .
C31 H31A 0.9600 .
C31 H31B 0.9600 .
C31 H31C 0.9600 .

loop_
_geom_hbond_atom_site_label_D
_geom_hbond_atom_site_label_H
_geom_hbond_atom_site_label_A
_geom_hbond_distance_DH
_geom_hbond_distance_HA
_geom_hbond_distance_DA
_geom_hbond_angle_DHA
_geom_hbond_site_symmetry_A
O2 H2A Cl1 0.90 2.60 3.473(12) 162.8 7_565
O2 H2B Cl1 0.98 2.42 3.377(11) 166.1 .
